data_7227404
loop_
_publ_author_name
'Sharma, Kamna'
'Kalita, Alok Ch.'
'Murugavel, Ramaswamy'

_publ_section_title
;
 Five different pseudo-polymorphs of 4-aminoarylphosphate: supramolecular
 aggregation in organophosphates
;
_journal_issue 7
_journal_name_full CrystEngComm
_journal_page_first 1058
_journal_paper_doi 10.1039/C6CE02215D
_journal_volume 19
_journal_year 2017
_chemical_formula_moiety '2(C12 H20 N O4 P), C12 H21 N O4 P, C F3 O3 S, H2 O'
_chemical_formula_sum 'C37 H63 F3 N3 O16 P3 S'
_chemical_formula_weight 987.87
_space_group_crystal_system triclinic
_space_group_IT_number 2
_space_group_name_Hall '-P 1'
_space_group_name_H-M_alt 'P -1'
_symmetry_space_group_name_Hall '-P 1'
_symmetry_space_group_name_H-M 'P -1'
_atom_sites_solution_hydrogens mixed
_audit_creation_method SHELXL-2014/7
_audit_update_record
;
2016-12-19 deposited with the CCDC.
2017-01-09 downloaded from the CCDC.
;
_cell_angle_alpha 84.034(4)
_cell_angle_beta 80.465(4)
_cell_angle_gamma 80.694(3)
_cell_formula_units_Z 2
_cell_length_a 13.2233(4)
_cell_length_b 13.8858(6)
_cell_length_c 14.5180(9)
_cell_measurement_reflns_used 9660
_cell_measurement_temperature 150(2)
_cell_measurement_theta_max 30.3720
_cell_measurement_theta_min 1.8580
_cell_volume 2586.1(2)
_computing_cell_refinement 'CrysAlisPro 1.171.38.43 (Rigaku OD, 2015)'
_computing_data_collection 'CrysAlisPro 1.171.38.43 (Rigaku OD, 2015)'
_computing_data_reduction 'CrysAlisPro 1.171.38.43 (Rigaku OD, 2015)'
_computing_molecular_graphics 'Olex2 (Dolomanov et al., 2009)'
_computing_publication_material 'Olex2 (Dolomanov et al., 2009)'
_computing_structure_refinement 'SHELXL-2014/7 (Sheldrick, 2014)'
_computing_structure_solution 'SHELXS-97 (Sheldrick, 1990)'
_diffrn_ambient_temperature 150(2)
_diffrn_detector_area_resol_mean 28.5714
_diffrn_measured_fraction_theta_full 0.996
_diffrn_measured_fraction_theta_max 0.996
_diffrn_measurement_device_type
;
Rigaku Saturn724+ (2x2 bin mode)
;
_diffrn_measurement_method 'profile data from \w-scans'
_diffrn_radiation_type MoK\a
_diffrn_radiation_wavelength 0.71073
_diffrn_reflns_av_R_equivalents 0.0302
_diffrn_reflns_av_unetI/netI 0.0425
_diffrn_reflns_Laue_measured_fraction_full 0.996
_diffrn_reflns_Laue_measured_fraction_max 0.996
_diffrn_reflns_limit_h_max 15
_diffrn_reflns_limit_h_min -14
_diffrn_reflns_limit_k_max 16
_diffrn_reflns_limit_k_min -16
_diffrn_reflns_limit_l_max 17
_diffrn_reflns_limit_l_min -15
_diffrn_reflns_number 19791
_diffrn_reflns_point_group_measured_fraction_full 0.996
_diffrn_reflns_point_group_measured_fraction_max 0.996
_diffrn_reflns_theta_full 25.000
_diffrn_reflns_theta_max 25.000
_diffrn_reflns_theta_min 2.326
_diffrn_source 'fine-focus sealed X-ray tube'
_exptl_absorpt_coefficient_mu 0.229
_exptl_absorpt_correction_T_max 1.00000
_exptl_absorpt_correction_T_min 0.72395
_exptl_absorpt_correction_type multi-scan
_exptl_absorpt_process_details
;
CrysAlisPro 1.171.38.43 (Rigaku Oxford Diffraction, 2015)
Empirical absorption correction using spherical harmonics,
 implemented in SCALE3 ABSPACK scaling algorithm.
;
_exptl_crystal_colour yellow
_exptl_crystal_density_diffrn 1.269
_exptl_crystal_description block
_exptl_crystal_F_000 1044
_exptl_crystal_size_max 0.230
_exptl_crystal_size_mid 0.230
_exptl_crystal_size_min 0.020
_refine_diff_density_max 0.426
_refine_diff_density_min -0.597
_refine_diff_density_rms 0.062
_refine_ls_extinction_method none
_refine_ls_goodness_of_fit_ref 1.017
_refine_ls_hydrogen_treatment mixed
_refine_ls_matrix_type full
_refine_ls_number_parameters 621
_refine_ls_number_reflns 9089
_refine_ls_number_restraints 0
_refine_ls_restrained_S_all 1.017
_refine_ls_R_factor_all 0.0719
_refine_ls_R_factor_gt 0.0554
_refine_ls_shift/su_max 0.001
_refine_ls_shift/su_mean 0.000
_refine_ls_structure_factor_coef Fsqd
_refine_ls_weighting_details 'w=1/[\s^2^(Fo^2^)+(0.0725P)^2^+2.1471P] where P=(Fo^2^+2Fc^2^)/3'
_refine_ls_weighting_scheme calc
_refine_ls_wR_factor_gt 0.1399
_refine_ls_wR_factor_ref 0.1515
_reflns_Friedel_coverage 0.000
_reflns_number_gt 7210
_reflns_number_total 9089
_reflns_threshold_expression 'I > 2\s(I)'
_cod_data_source_file c6ce02215d2.cif
_cod_data_source_block 2
_cod_depositor_comments 'Adding full bibliography for 7227400--7227407.cif.'
_cod_database_code 7227404
_shelx_shelxl_version_number 2014/7
_shelx_space_group_comment
;
The symmetry employed for this shelxl refinement is uniquely defined
by the following loop, which should always be used as a source of
symmetry information in preference to the above space-group names.
They are only intended as comments.
;
_shelx_estimated_absorpt_t_min 0.949
_shelx_estimated_absorpt_t_max 0.995

loop_
_space_group_symop_operation_xyz
'x, y, z'
'-x, -y, -z'

loop_
_atom_site_label
_atom_site_type_symbol
_atom_site_fract_x
_atom_site_fract_y
_atom_site_fract_z
_atom_site_U_iso_or_equiv
_atom_site_adp_type
_atom_site_occupancy
_atom_site_site_symmetry_order
_atom_site_calc_flag
_atom_site_refinement_flags_posn
_atom_site_refinement_flags_adp
_atom_site_refinement_flags_occupancy
_atom_site_disorder_assembly
_atom_site_disorder_group
C1 C 0.2992(2) 0.94502(19) 0.9845(2) 0.0343(6) Uani 1 1 d . . . . .
C2 C 0.2497(2) 0.9911(2) 1.0641(2) 0.0344(6) Uani 1 1 d . . . . .
C3 C 0.2740(2) 1.0832(2) 1.0742(2) 0.0364(7) Uani 1 1 d . . . . .
H3 H 0.2414 1.1178 1.1268 0.044 Uiso 1 1 calc R U . . .
C4 C 0.3451(2) 1.12378(19) 1.0079(2) 0.0349(7) Uani 1 1 d . . . . .
C5 C 0.3937(2) 1.0775(2) 0.9295(2) 0.0365(7) Uani 1 1 d . . . . .
H5 H 0.4426 1.1077 0.8851 0.044 Uiso 1 1 calc R U . . .
C6 C 0.3705(2) 0.9860(2) 0.9157(2) 0.0349(6) Uani 1 1 d . . . . .
C7 C 0.4193(3) 0.9328(2) 0.8289(2) 0.0430(8) Uani 1 1 d . . . . .
H7 H 0.4407 0.8627 0.8500 0.052 Uiso 1 1 calc R U . . .
C8 C 0.5159(3) 0.9724(2) 0.7765(2) 0.0490(8) Uani 1 1 d . . . . .
H8A H 0.5660 0.9707 0.8197 0.073 Uiso 1 1 calc R U . . .
H8B H 0.4967 1.0400 0.7515 0.073 Uiso 1 1 calc R U . . .
H8C H 0.5471 0.9318 0.7249 0.073 Uiso 1 1 calc R U . . .
C9 C 0.3385(3) 0.9354(3) 0.7640(2) 0.0618(10) Uani 1 1 d . . . . .
H9A H 0.3169 1.0033 0.7410 0.093 Uiso 1 1 calc R U . . .
H9B H 0.2782 0.9080 0.7987 0.093 Uiso 1 1 calc R U . . .
H9C H 0.3688 0.8967 0.7108 0.093 Uiso 1 1 calc R U . . .
C10 C 0.1706(2) 0.9437(2) 1.1360(2) 0.0430(8) Uani 1 1 d . . . . .
H10A H 0.1930 0.8713 1.1377 0.052 Uiso 1 1 calc R U . . .
C11 C 0.1644(3) 0.9731(3) 1.2343(3) 0.0628(10) Uani 1 1 d . . . . .
H11A H 0.1329 1.0418 1.2375 0.094 Uiso 1 1 calc R U . . .
H11B H 0.2344 0.9648 1.2509 0.094 Uiso 1 1 calc R U . . .
H11C H 0.1221 0.9317 1.2782 0.094 Uiso 1 1 calc R U . . .
C12 C 0.0655(3) 0.9642(3) 1.1034(3) 0.0703(11) Uani 1 1 d . . . . .
H12A H 0.0710 0.9394 1.0417 0.105 Uiso 1 1 calc R U . . .
H12B H 0.0419 1.0349 1.0991 0.105 Uiso 1 1 calc R U . . .
H12C H 0.0155 0.9315 1.1483 0.105 Uiso 1 1 calc R U . . .
C13 C 0.8764(2) 0.5232(2) 0.17774(19) 0.0319(6) Uani 1 1 d . . . . .
C14 C 0.9207(2) 0.6038(2) 0.1925(2) 0.0363(7) Uani 1 1 d . . . . .
C15 C 1.0277(2) 0.5975(2) 0.1709(2) 0.0376(7) Uani 1 1 d . . . . .
H15 H 1.0609 0.6506 0.1804 0.045 Uiso 1 1 calc R U . . .
C16 C 1.0857(2) 0.5141(2) 0.1356(2) 0.0329(6) Uani 1 1 d . . . . .
C17 C 1.0413(2) 0.4346(2) 0.1222(2) 0.0328(6) Uani 1 1 d . . . . .
H17 H 1.0835 0.3781 0.0979 0.039 Uiso 1 1 calc R U . . .
C18 C 0.9346(2) 0.4371(2) 0.1442(2) 0.0331(6) Uani 1 1 d . . . . .
C19 C 0.8831(2) 0.3487(2) 0.1354(2) 0.0408(7) Uani 1 1 d . . . . .
H19 H 0.8192 0.3733 0.1064 0.049 Uiso 1 1 calc R U . . .
C20 C 0.8488(3) 0.2990(2) 0.2319(3) 0.0613(10) Uani 1 1 d . . . . .
H20A H 0.8046 0.3472 0.2714 0.092 Uiso 1 1 calc R U . . .
H20B H 0.9099 0.2714 0.2611 0.092 Uiso 1 1 calc R U . . .
H20C H 0.8098 0.2465 0.2251 0.092 Uiso 1 1 calc R U . . .
C21 C 0.9505(3) 0.2739(2) 0.0727(3) 0.0488(8) Uani 1 1 d . . . . .
H21A H 1.0107 0.2438 0.1022 0.073 Uiso 1 1 calc R U . . .
H21B H 0.9740 0.3066 0.0117 0.073 Uiso 1 1 calc R U . . .
H21C H 0.9100 0.2232 0.0642 0.073 Uiso 1 1 calc R U . . .
C22 C 0.8559(3) 0.6970(2) 0.2296(2) 0.0475(8) Uani 1 1 d . . . . .
H22 H 0.7851 0.6815 0.2559 0.057 Uiso 1 1 calc R U . . .
C23 C 0.9000(3) 0.7339(3) 0.3076(3) 0.0628(10) Uani 1 1 d . . . . .
H23A H 0.9659 0.7570 0.2819 0.094 Uiso 1 1 calc R U . . .
H23B H 0.9115 0.6805 0.3562 0.094 Uiso 1 1 calc R U . . .
H23C H 0.8509 0.7879 0.3349 0.094 Uiso 1 1 calc R U . . .
C24 C 0.8448(3) 0.7760(2) 0.1485(3) 0.0629(10) Uani 1 1 d . . . . .
H24A H 0.8194 0.7495 0.0981 0.094 Uiso 1 1 calc R U . . .
H24B H 0.9124 0.7967 0.1248 0.094 Uiso 1 1 calc R U . . .
H24C H 0.7954 0.8324 0.1708 0.094 Uiso 1 1 calc R U . . .
C25 C 0.3563(2) 0.6884(2) 0.4603(2) 0.0367(7) Uani 1 1 d . . . . .
C26 C 0.3244(2) 0.6046(2) 0.5120(2) 0.0396(7) Uani 1 1 d . . . . .
C27 C 0.3711(2) 0.5717(2) 0.5912(2) 0.0405(7) Uani 1 1 d . . . . .
H27 H 0.3533 0.5144 0.6280 0.049 Uiso 1 1 calc R U . . .
C28 C 0.4424(2) 0.6216(2) 0.6165(2) 0.0363(7) Uani 1 1 d . . . . .
C29 C 0.4706(3) 0.7046(2) 0.5653(2) 0.0459(8) Uani 1 1 d . . . . .
H29 H 0.5194 0.7382 0.5849 0.055 Uiso 1 1 calc R U . . .
C30 C 0.4278(3) 0.7395(2) 0.4849(2) 0.0435(8) Uani 1 1 d . . . . .
C31 C 0.4556(4) 0.8327(3) 0.4289(3) 0.0689(13) Uani 1 1 d . . . . .
C32 C 0.3596(6) 0.9191(4) 0.4627(4) 0.079(2) Uani 0.693(7) 1 d . . P A 1
H32A H 0.2937 0.8993 0.4555 0.119 Uiso 0.693(7) 1 calc R U P A 1
H32B H 0.3689 0.9802 0.4242 0.119 Uiso 0.693(7) 1 calc R U P A 1
H32C H 0.3593 0.9291 0.5286 0.119 Uiso 0.693(7) 1 calc R U P A 1
C33 C 0.5525(7) 0.8611(6) 0.4441(5) 0.081(3) Uani 0.667(12) 1 d . . P A 1
H33A H 0.5461 0.8782 0.5088 0.121 Uiso 0.667(12) 1 calc R U P A 1
H33B H 0.5679 0.9177 0.4009 0.121 Uiso 0.667(12) 1 calc R U P A 1
H33C H 0.6088 0.8064 0.4327 0.121 Uiso 0.667(12) 1 calc R U P A 1
C34 C 0.2402(3) 0.5558(3) 0.4840(2) 0.0576(10) Uani 1 1 d . . . . .
H34 H 0.2566 0.5506 0.4147 0.069 Uiso 1 1 calc R U . . .
C35 C 0.1345(3) 0.6192(4) 0.5033(4) 0.0967(17) Uani 1 1 d . . . . .
H35A H 0.1142 0.6230 0.5710 0.145 Uiso 1 1 calc R U . . .
H35B H 0.0829 0.5902 0.4783 0.145 Uiso 1 1 calc R U . . .
H35C H 0.1386 0.6852 0.4729 0.145 Uiso 1 1 calc R U . . .
C36 C 0.2373(4) 0.4530(3) 0.5300(3) 0.0921(17) Uani 1 1 d . . . . .
H36A H 0.3068 0.4149 0.5194 0.138 Uiso 1 1 calc R U . . .
H36B H 0.1891 0.4215 0.5028 0.138 Uiso 1 1 calc R U . . .
H36C H 0.2140 0.4559 0.5974 0.138 Uiso 1 1 calc R U . . .
C37 C 0.7914(4) 0.7579(3) 0.6376(3) 0.0638(10) Uani 1 1 d . . . . .
F1 F 0.8884(2) 0.7210(3) 0.6290(3) 0.1263(12) Uani 1 1 d . . . . .
F2 F 0.7609(3) 0.7530(2) 0.55632(17) 0.1112(11) Uani 1 1 d . . . . .
F3 F 0.7805(2) 0.85216(18) 0.65077(17) 0.0903(8) Uani 1 1 d . . . . .
N1 N 0.3714(2) 1.22037(19) 1.0214(2) 0.0380(6) Uani 1 1 d . . . . .
N2 N 1.19899(17) 0.50822(17) 0.11282(17) 0.0345(5) Uani 1 1 d . . . . .
H2A H 1.2286 0.4815 0.1637 0.041 Uiso 1 1 calc R U . . .
H2B H 1.2158 0.5694 0.0966 0.041 Uiso 1 1 calc R U . . .
H2C H 1.2227 0.4702 0.0641 0.041 Uiso 1 1 calc R U . . .
N3 N 0.4903(2) 0.58657(18) 0.70065(17) 0.0404(6) Uani 1 1 d . . . . .
H3A H 0.5325 0.5288 0.6908 0.048 Uiso 1 1 calc R U . . .
H3B H 0.4398 0.5776 0.7502 0.048 Uiso 1 1 calc R U . . .
H3C H 0.5281 0.6316 0.7130 0.048 Uiso 1 1 calc R U . . .
O1 O 0.27228(15) 0.85376(13) 0.97043(14) 0.0366(5) Uani 1 1 d . . . . .
O2 O 0.36978(18) 0.70219(15) 0.91081(14) 0.0454(5) Uani 1 1 d . . . . .
H2 H 0.3558 0.6448 0.9169 0.068 Uiso 1 1 calc R U . . .
O3 O 0.25609(15) 0.69515(13) 1.06891(13) 0.0352(5) Uani 1 1 d . . . . .
O4 O 0.42258(15) 0.76886(13) 1.04804(14) 0.0354(5) Uani 1 1 d . . . . .
O5 O 0.76854(14) 0.52608(14) 0.20182(13) 0.0354(5) Uani 1 1 d . . . . .
O6 O 0.73680(15) 0.59986(14) 0.03998(14) 0.0380(5) Uani 1 1 d . . . . .
O7 O 0.62659(15) 0.47568(13) 0.13260(14) 0.0362(5) Uani 1 1 d . . . . .
O8 O 0.61302(16) 0.64688(15) 0.18035(16) 0.0453(5) Uani 1 1 d . . . . .
H8 H 0.5633 0.6256 0.2160 0.068 Uiso 1 1 calc R U . . .
O9 O 0.30867(16) 0.72488(15) 0.38136(14) 0.0402(5) Uani 1 1 d . . . . .
O10 O 0.38739(17) 0.78662(14) 0.22408(14) 0.0417(5) Uani 1 1 d . . . . .
H10 H 0.4001 0.7782 0.1666 0.063 Uiso 1 1 calc R U . . .
O11 O 0.43695(16) 0.60969(15) 0.28035(14) 0.0423(5) Uani 1 1 d . . . . .
O12 O 0.25437(17) 0.67186(17) 0.24470(15) 0.0473(6) Uani 1 1 d . . . . .
H12 H 0.2630 0.6780 0.1859 0.071 Uiso 1 1 calc R U . . .
O13 O 0.4244(4) 0.4794(7) 0.0709(5) 0.187(2) Uani 1 1 d G . . . .
H13A H 0.3827 0.5050 0.1178 0.281 Uiso 1 1 d G U . . .
H13B H 0.4881 0.4738 0.0814 0.281 Uiso 1 1 d G U . . .
O14 O 0.7369(2) 0.59178(16) 0.71314(16) 0.0558(6) Uani 1 1 d . . . . .
O15 O 0.6102(2) 0.73687(18) 0.7258(2) 0.0697(8) Uani 1 1 d . . . . .
O16 O 0.7513(2) 0.71504(17) 0.81356(16) 0.0568(6) Uani 1 1 d . . . . .
P1 P 0.33257(6) 0.75053(5) 1.00491(5) 0.03255(19) Uani 1 1 d . . . . .
P2 P 0.68552(6) 0.56002(5) 0.13225(5) 0.03265(19) Uani 1 1 d . . . . .
P3 P 0.35169(6) 0.69318(6) 0.27958(5) 0.0355(2) Uani 1 1 d . . . . .
S1 S 0.71522(6) 0.69326(6) 0.73171(6) 0.0421(2) Uani 1 1 d . . . . .
C33A C 0.5897(10) 0.7938(11) 0.3770(10) 0.074(6) Uani 0.333(12) 1 d . . P A 2
H33D H 0.6336 0.7804 0.4264 0.111 Uiso 0.333(12) 1 calc R U P A 2
H33E H 0.6139 0.8459 0.3319 0.111 Uiso 0.333(12) 1 calc R U P A 2
H33F H 0.5937 0.7344 0.3448 0.111 Uiso 0.333(12) 1 calc R U P A 2
C32A C 0.4687(18) 0.9091(10) 0.4751(10) 0.079(2) Uani 0.307(7) 1 d . . P A 2
H32D H 0.4022 0.9356 0.5107 0.119 Uiso 0.307(7) 1 calc R U P A 2
H32E H 0.4943 0.9603 0.4297 0.119 Uiso 0.307(7) 1 calc R U P A 2
H32F H 0.5190 0.8865 0.5181 0.119 Uiso 0.307(7) 1 calc R U P A 2
H31 H 0.450(2) 0.831(2) 0.371(2) 0.040(9) Uiso 1 1 d . . . . .
H1A H 0.356(3) 1.233(3) 1.083(3) 0.062(11) Uiso 1 1 d . . . . .
H1B H 0.446(3) 1.223(3) 1.000(2) 0.061(11) Uiso 1 1 d . . . . .
H1C H 0.333(3) 1.266(3) 0.995(3) 0.064(12) Uiso 1 1 d . . . . .

loop_
_atom_site_aniso_label
_atom_site_aniso_U_11
_atom_site_aniso_U_22
_atom_site_aniso_U_33
_atom_site_aniso_U_23
_atom_site_aniso_U_13
_atom_site_aniso_U_12
C1 0.0393(17) 0.0239(14) 0.0419(16) 0.0018(12) -0.0116(13) -0.0087(12)
C2 0.0362(16) 0.0260(14) 0.0416(16) 0.0020(12) -0.0076(13) -0.0078(12)
C3 0.0399(17) 0.0278(15) 0.0413(17) -0.0016(12) -0.0044(13) -0.0069(13)
C4 0.0415(17) 0.0231(14) 0.0412(16) 0.0015(12) -0.0085(13) -0.0082(12)
C5 0.0419(17) 0.0293(15) 0.0381(16) 0.0045(12) -0.0056(13) -0.0099(13)
C6 0.0431(17) 0.0270(15) 0.0353(15) 0.0034(11) -0.0091(13) -0.0077(13)
C7 0.063(2) 0.0290(15) 0.0368(16) -0.0002(12) -0.0025(15) -0.0130(14)
C8 0.063(2) 0.0385(18) 0.0415(18) 0.0015(14) 0.0019(16) -0.0086(16)
C9 0.085(3) 0.067(2) 0.042(2) -0.0062(17) -0.0112(19) -0.034(2)
C10 0.0483(19) 0.0300(16) 0.0501(19) -0.0013(13) 0.0019(15) -0.0146(14)
C11 0.074(3) 0.064(2) 0.051(2) -0.0035(17) 0.0093(19) -0.033(2)
C12 0.050(2) 0.072(3) 0.094(3) -0.011(2) -0.004(2) -0.028(2)
C13 0.0312(15) 0.0331(15) 0.0322(15) 0.0013(11) -0.0035(12) -0.0110(12)
C14 0.0380(17) 0.0305(15) 0.0417(17) -0.0037(12) -0.0030(13) -0.0118(13)
C15 0.0389(17) 0.0310(15) 0.0460(17) -0.0045(13) -0.0040(13) -0.0157(13)
C16 0.0305(15) 0.0314(15) 0.0370(15) 0.0025(12) -0.0049(12) -0.0089(12)
C17 0.0337(16) 0.0269(14) 0.0392(16) -0.0031(11) -0.0065(12) -0.0070(12)
C18 0.0357(16) 0.0290(15) 0.0368(15) -0.0009(11) -0.0080(12) -0.0098(12)
C19 0.0348(16) 0.0324(16) 0.059(2) -0.0073(14) -0.0102(14) -0.0103(13)
C20 0.072(3) 0.0383(19) 0.074(3) -0.0010(17) 0.003(2) -0.0266(18)
C21 0.051(2) 0.0347(17) 0.066(2) -0.0135(15) -0.0164(17) -0.0102(15)
C22 0.0422(18) 0.0352(17) 0.066(2) -0.0176(15) 0.0024(16) -0.0111(14)
C23 0.065(2) 0.057(2) 0.068(2) -0.0275(19) 0.007(2) -0.0167(19)
C24 0.063(2) 0.0331(18) 0.094(3) -0.0177(18) -0.020(2) 0.0043(17)
C25 0.0411(17) 0.0351(16) 0.0329(15) -0.0039(12) -0.0034(13) -0.0044(13)
C26 0.0427(18) 0.0422(17) 0.0342(16) -0.0095(13) 0.0046(13) -0.0138(14)
C27 0.0517(19) 0.0339(16) 0.0354(16) -0.0025(12) 0.0028(14) -0.0147(14)
C28 0.0405(17) 0.0342(16) 0.0329(15) 0.0012(12) -0.0028(13) -0.0070(13)
C29 0.056(2) 0.0419(18) 0.0457(18) 0.0044(14) -0.0154(16) -0.0215(16)
C30 0.060(2) 0.0343(17) 0.0394(17) 0.0040(13) -0.0138(15) -0.0144(15)
C31 0.121(4) 0.056(2) 0.048(2) 0.0212(18) -0.044(2) -0.051(2)
C32 0.142(6) 0.036(3) 0.063(3) 0.007(2) -0.031(4) -0.015(4)
C33 0.113(7) 0.071(5) 0.075(5) 0.039(4) -0.044(5) -0.059(5)
C34 0.073(3) 0.072(2) 0.0385(18) -0.0070(16) -0.0042(17) -0.043(2)
C35 0.053(3) 0.159(5) 0.090(3) -0.030(3) -0.006(2) -0.042(3)
C36 0.149(5) 0.095(3) 0.056(2) 0.006(2) -0.020(3) -0.091(3)
C37 0.080(3) 0.061(3) 0.053(2) -0.0092(18) -0.005(2) -0.020(2)
F1 0.0675(18) 0.150(3) 0.142(3) 0.002(2) 0.0358(18) -0.0178(19)
F2 0.202(3) 0.098(2) 0.0448(14) 0.0029(13) -0.0229(17) -0.057(2)
F3 0.138(2) 0.0646(16) 0.0752(16) -0.0008(12) -0.0016(15) -0.0546(16)
N1 0.0437(17) 0.0242(13) 0.0451(17) 0.0003(11) -0.0020(13) -0.0087(12)
N2 0.0328(13) 0.0283(12) 0.0443(14) 0.0000(10) -0.0066(11) -0.0107(10)
N3 0.0457(15) 0.0385(14) 0.0363(14) 0.0040(11) -0.0038(11) -0.0109(12)
O1 0.0450(12) 0.0282(10) 0.0413(11) -0.0005(8) -0.0130(9) -0.0144(9)
O2 0.0667(15) 0.0301(11) 0.0414(12) -0.0062(9) 0.0027(11) -0.0220(11)
O3 0.0438(12) 0.0287(10) 0.0366(11) -0.0006(8) -0.0070(9) -0.0165(9)
O4 0.0369(11) 0.0302(10) 0.0410(11) -0.0001(8) -0.0070(9) -0.0114(9)
O5 0.0330(11) 0.0356(11) 0.0375(11) -0.0015(8) 0.0012(9) -0.0129(9)
O6 0.0379(11) 0.0317(11) 0.0444(12) -0.0004(9) -0.0031(9) -0.0096(9)
O7 0.0357(11) 0.0294(10) 0.0450(12) -0.0055(8) -0.0024(9) -0.0116(9)
O8 0.0378(12) 0.0346(12) 0.0632(15) -0.0131(10) 0.0049(10) -0.0113(9)
O9 0.0436(12) 0.0426(12) 0.0342(11) -0.0067(9) -0.0073(9) -0.0019(10)
O10 0.0544(13) 0.0360(11) 0.0390(11) -0.0008(9) -0.0124(10) -0.0155(10)
O11 0.0454(12) 0.0389(12) 0.0395(12) -0.0042(9) 0.0018(10) -0.0049(10)
O12 0.0481(13) 0.0605(15) 0.0385(12) -0.0022(11) -0.0072(10) -0.0238(11)
O13 0.120(4) 0.242(7) 0.203(6) -0.028(5) -0.021(4) -0.032(5)
O14 0.0816(18) 0.0376(13) 0.0508(14) -0.0087(10) -0.0176(12) -0.0059(12)
O15 0.0572(16) 0.0474(15) 0.107(2) -0.0013(14) -0.0194(15) -0.0100(12)
O16 0.0814(18) 0.0507(14) 0.0432(13) -0.0084(10) -0.0158(12) -0.0144(13)
P1 0.0409(4) 0.0250(4) 0.0345(4) -0.0013(3) -0.0068(3) -0.0126(3)
P2 0.0308(4) 0.0262(4) 0.0415(4) -0.0044(3) -0.0011(3) -0.0093(3)
P3 0.0400(4) 0.0342(4) 0.0335(4) -0.0043(3) -0.0044(3) -0.0091(3)
S1 0.0498(5) 0.0349(4) 0.0435(4) -0.0055(3) -0.0103(4) -0.0068(3)
C33A 0.081(9) 0.078(10) 0.061(9) 0.034(7) -0.004(7) -0.035(7)
C32A 0.142(6) 0.036(3) 0.063(3) 0.007(2) -0.031(4) -0.015(4)

loop_
_atom_type_symbol
_atom_type_description
_atom_type_scat_dispersion_real
_atom_type_scat_dispersion_imag
_atom_type_scat_source
C C 0.0033 0.0016 'International Tables Vol C Tables 4.2.6.8 and 6.1.1.4'
H H 0.0000 0.0000 'International Tables Vol C Tables 4.2.6.8 and 6.1.1.4'
F F 0.0171 0.0103 'International Tables Vol C Tables 4.2.6.8 and 6.1.1.4'
N N 0.0061 0.0033 'International Tables Vol C Tables 4.2.6.8 and 6.1.1.4'
O O 0.0106 0.0060 'International Tables Vol C Tables 4.2.6.8 and 6.1.1.4'
P P 0.1023 0.0942 'International Tables Vol C Tables 4.2.6.8 and 6.1.1.4'
S S 0.1246 0.1234 'International Tables Vol C Tables 4.2.6.8 and 6.1.1.4'

loop_
_geom_angle_atom_site_label_1
_geom_angle_atom_site_label_2
_geom_angle_atom_site_label_3
_geom_angle
C2 C1 C6 123.6(3)
C2 C1 O1 118.1(2)
C6 C1 O1 118.2(2)
C1 C2 C3 117.0(3)
C1 C2 C10 121.4(3)
C3 C2 C10 121.6(3)
C4 C3 C2 120.0(3)
C4 C3 H3 120.0
C2 C3 H3 120.0
C3 C4 C5 122.5(3)
C3 C4 N1 118.9(3)
C5 C4 N1 118.6(3)
C4 C5 C6 119.5(3)
C4 C5 H5 120.3
C6 C5 H5 120.3
C5 C6 C1 117.3(3)
C5 C6 C7 121.8(3)
C1 C6 C7 120.9(3)
C6 C7 C8 113.3(3)
C6 C7 C9 109.9(3)
C8 C7 C9 111.0(3)
C6 C7 H7 107.5
C8 C7 H7 107.5
C9 C7 H7 107.5
C7 C8 H8A 109.5
C7 C8 H8B 109.5
H8A C8 H8B 109.5
C7 C8 H8C 109.5
H8A C8 H8C 109.5
H8B C8 H8C 109.5
C7 C9 H9A 109.5
C7 C9 H9B 109.5
H9A C9 H9B 109.5
C7 C9 H9C 109.5
H9A C9 H9C 109.5
H9B C9 H9C 109.5
C11 C10 C12 111.6(3)
C11 C10 C2 113.8(3)
C12 C10 C2 109.6(3)
C11 C10 H10A 107.2
C12 C10 H10A 107.2
C2 C10 H10A 107.2
C10 C11 H11A 109.5
C10 C11 H11B 109.5
H11A C11 H11B 109.5
C10 C11 H11C 109.5
H11A C11 H11C 109.5
H11B C11 H11C 109.5
C10 C12 H12A 109.5
C10 C12 H12B 109.5
H12A C12 H12B 109.5
C10 C12 H12C 109.5
H12A C12 H12C 109.5
H12B C12 H12C 109.5
C14 C13 C18 123.2(3)
C14 C13 O5 118.8(2)
C18 C13 O5 117.9(2)
C15 C14 C13 117.5(3)
C15 C14 C22 120.1(3)
C13 C14 C22 122.4(3)
C16 C15 C14 120.0(3)
C16 C15 H15 120.0
C14 C15 H15 120.0
C17 C16 C15 122.1(3)
C17 C16 N2 118.3(2)
C15 C16 N2 119.5(2)
C16 C17 C18 119.9(3)
C16 C17 H17 120.0
C18 C17 H17 120.0
C17 C18 C13 117.3(2)
C17 C18 C19 121.5(3)
C13 C18 C19 121.1(2)
C18 C19 C21 113.7(2)
C18 C19 C20 110.8(3)
C21 C19 C20 109.9(3)
C18 C19 H19 107.4
C21 C19 H19 107.4
C20 C19 H19 107.4
C19 C20 H20A 109.5
C19 C20 H20B 109.5
H20A C20 H20B 109.5
C19 C20 H20C 109.5
H20A C20 H20C 109.5
H20B C20 H20C 109.5
C19 C21 H21A 109.5
C19 C21 H21B 109.5
H21A C21 H21B 109.5
C19 C21 H21C 109.5
H21A C21 H21C 109.5
H21B C21 H21C 109.5
C23 C22 C14 112.6(3)
C23 C22 C24 111.1(3)
C14 C22 C24 109.7(3)
C23 C22 H22 107.7
C14 C22 H22 107.7
C24 C22 H22 107.7
C22 C23 H23A 109.5
C22 C23 H23B 109.5
H23A C23 H23B 109.5
C22 C23 H23C 109.5
H23A C23 H23C 109.5
H23B C23 H23C 109.5
C22 C24 H24A 109.5
C22 C24 H24B 109.5
H24A C24 H24B 109.5
C22 C24 H24C 109.5
H24A C24 H24C 109.5
H24B C24 H24C 109.5
C30 C25 C26 123.9(3)
C30 C25 O9 118.3(3)
C26 C25 O9 117.8(3)
C27 C26 C25 116.4(3)
C27 C26 C34 122.7(3)
C25 C26 C34 120.9(3)
C28 C27 C26 120.4(3)
C28 C27 H27 119.8
C26 C27 H27 119.8
C27 C28 C29 121.7(3)
C27 C28 N3 119.8(3)
C29 C28 N3 118.5(3)
C28 C29 C30 120.2(3)
C28 C29 H29 119.9
C30 C29 H29 119.9
C25 C30 C29 117.4(3)
C25 C30 C31 121.6(3)
C29 C30 C31 121.0(3)
C32A C31 C30 119.2(7)
C33 C31 C30 114.9(4)
C33 C31 C32 108.8(5)
C30 C31 C32 105.2(4)
C32A C31 C33A 99.9(12)
C30 C31 C33A 101.7(5)
C32A C31 H31 130(2)
C33 C31 H31 115(2)
C30 C31 H31 110(2)
C32 C31 H31 102(2)
C33A C31 H31 78(2)
C31 C32 H32A 109.5
C31 C32 H32B 109.5
H32A C32 H32B 109.5
C31 C32 H32C 109.5
H32A C32 H32C 109.5
H32B C32 H32C 109.5
C31 C33 H33A 109.5
C31 C33 H33B 109.5
H33A C33 H33B 109.5
C31 C33 H33C 109.5
H33A C33 H33C 109.5
H33B C33 H33C 109.5
C36 C34 C26 112.8(3)
C36 C34 C35 111.2(4)
C26 C34 C35 110.8(3)
C36 C34 H34 107.3
C26 C34 H34 107.3
C35 C34 H34 107.3
C34 C35 H35A 109.5
C34 C35 H35B 109.5
H35A C35 H35B 109.5
C34 C35 H35C 109.5
H35A C35 H35C 109.5
H35B C35 H35C 109.5
C34 C36 H36A 109.5
C34 C36 H36B 109.5
H36A C36 H36B 109.5
C34 C36 H36C 109.5
H36A C36 H36C 109.5
H36B C36 H36C 109.5
F1 C37 F2 106.8(4)
F1 C37 F3 109.8(4)
F2 C37 F3 106.2(3)
F1 C37 S1 111.5(3)
F2 C37 S1 111.3(3)
F3 C37 S1 111.0(3)
C4 N1 H1A 110(2)
C4 N1 H1B 111(2)
H1A N1 H1B 109(3)
C4 N1 H1C 112(3)
H1A N1 H1C 103(3)
H1B N1 H1C 112(3)
C16 N2 H2A 109.5
C16 N2 H2B 109.5
H2A N2 H2B 109.5
C16 N2 H2C 109.5
H2A N2 H2C 109.5
H2B N2 H2C 109.5
C28 N3 H3A 109.5
C28 N3 H3B 109.5
H3A N3 H3B 109.5
C28 N3 H3C 109.5
H3A N3 H3C 109.5
H3B N3 H3C 109.5
C1 O1 P1 123.85(18)
P1 O2 H2 109.5
C13 O5 P2 125.49(17)
P2 O8 H8 109.5
C25 O9 P3 123.53(18)
P3 O10 H10 109.5
P3 O12 H12 109.5
H13A O13 H13B 109.5
O4 P1 O3 114.98(11)
O4 P1 O2 111.30(12)
O3 P1 O2 111.35(11)
O4 P1 O1 108.37(11)
O3 P1 O1 108.32(11)
O2 P1 O1 101.58(12)
O6 P2 O7 117.67(12)
O6 P2 O8 107.69(12)
O7 P2 O8 110.06(11)
O6 P2 O5 110.37(11)
O7 P2 O5 106.90(11)
O8 P2 O5 103.20(12)
O11 P3 O12 114.96(13)
O11 P3 O10 112.61(12)
O12 P3 O10 109.23(12)
O11 P3 O9 111.41(12)
O12 P3 O9 103.04(12)
O10 P3 O9 104.70(12)
O16 S1 O15 113.34(17)
O16 S1 O14 114.51(14)
O15 S1 O14 113.75(16)
O16 S1 C37 103.29(17)
O15 S1 C37 104.17(19)
O14 S1 C37 106.33(17)
C31 C33A H33D 109.5
C31 C33A H33E 109.5
H33D C33A H33E 109.5
C31 C33A H33F 109.5
H33D C33A H33F 109.5
H33E C33A H33F 109.5
C31 C32A H32D 109.5
C31 C32A H32E 109.5
H32D C32A H32E 109.5
C31 C32A H32F 109.5
H32D C32A H32F 109.5
H32E C32A H32F 109.5

loop_
_geom_bond_atom_site_label_1
_geom_bond_atom_site_label_2
_geom_bond_distance
C1 C2 1.394(4)
C1 C6 1.397(4)
C1 O1 1.413(3)
C2 C3 1.395(4)
C2 C10 1.528(4)
C3 C4 1.374(4)
C3 H3 0.9500
C4 C5 1.377(4)
C4 N1 1.479(4)
C5 C6 1.396(4)
C5 H5 0.9500
C6 C7 1.523(4)
C7 C8 1.527(4)
C7 C9 1.530(5)
C7 H7 1.0000
C8 H8A 0.9800
C8 H8B 0.9800
C8 H8C 0.9800
C9 H9A 0.9800
C9 H9B 0.9800
C9 H9C 0.9800
C10 C11 1.510(5)
C10 C12 1.517(5)
C10 H10A 1.0000
C11 H11A 0.9800
C11 H11B 0.9800
C11 H11C 0.9800
C12 H12A 0.9800
C12 H12B 0.9800
C12 H12C 0.9800
C13 C14 1.395(4)
C13 C18 1.400(4)
C13 O5 1.406(3)
C14 C15 1.388(4)
C14 C22 1.527(4)
C15 C16 1.377(4)
C15 H15 0.9500
C16 C17 1.376(4)
C16 N2 1.470(4)
C17 C18 1.390(4)
C17 H17 0.9500
C18 C19 1.523(4)
C19 C21 1.527(4)
C19 C20 1.529(5)
C19 H19 1.0000
C20 H20A 0.9800
C20 H20B 0.9800
C20 H20C 0.9800
C21 H21A 0.9800
C21 H21B 0.9800
C21 H21C 0.9800
C22 C23 1.524(5)
C22 C24 1.532(5)
C22 H22 1.0000
C23 H23A 0.9800
C23 H23B 0.9800
C23 H23C 0.9800
C24 H24A 0.9800
C24 H24B 0.9800
C24 H24C 0.9800
C25 C30 1.381(4)
C25 C26 1.403(4)
C25 O9 1.408(4)
C26 C27 1.396(4)
C26 C34 1.521(4)
C27 C28 1.372(4)
C27 H27 0.9500
C28 C29 1.374(4)
C28 N3 1.471(4)
C29 C30 1.389(4)
C29 H29 0.9500
C30 C31 1.519(4)
C31 C32A 1.359(14)
C31 C33 1.456(8)
C31 C32 1.647(8)
C31 C33A 1.827(15)
C31 H31 0.86(3)
C32 H32A 0.9800
C32 H32B 0.9800
C32 H32C 0.9800
C33 H33A 0.9800
C33 H33B 0.9800
C33 H33C 0.9800
C34 C36 1.516(6)
C34 C35 1.527(6)
C34 H34 1.0000
C35 H35A 0.9800
C35 H35B 0.9800
C35 H35C 0.9800
C36 H36A 0.9800
C36 H36B 0.9800
C36 H36C 0.9800
C37 F1 1.292(5)
C37 F2 1.321(5)
C37 F3 1.324(4)
C37 S1 1.807(4)
N1 H1A 0.91(4)
N1 H1B 0.99(4)
N1 H1C 0.84(4)
N2 H2A 0.9100
N2 H2B 0.9100
N2 H2C 0.9100
N3 H3A 0.9100
N3 H3B 0.9100
N3 H3C 0.9100
O1 P1 1.598(2)
O2 P1 1.556(2)
O2 H2 0.8400
O3 P1 1.5063(19)
O4 P1 1.500(2)
O5 P2 1.596(2)
O6 P2 1.492(2)
O7 P2 1.5072(19)
O8 P2 1.562(2)
O8 H8 0.8400
O9 P3 1.574(2)
O10 P3 1.553(2)
O10 H10 0.8400
O11 P3 1.481(2)
O12 P3 1.540(2)
O12 H12 0.8400
O13 H13A 0.8694
O13 H13B 0.8700
O14 S1 1.436(2)
O15 S1 1.436(3)
O16 S1 1.429(2)
C33A H33D 0.9800
C33A H33E 0.9800
C33A H33F 0.9800
C32A H32D 0.9800
C32A H32E 0.9800
C32A H32F 0.9800

loop_
_geom_hbond_atom_site_label_D
_geom_hbond_atom_site_label_H
_geom_hbond_atom_site_label_A
_geom_hbond_distance_DH
_geom_hbond_distance_HA
_geom_hbond_distance_DA
_geom_hbond_angle_DHA
_geom_hbond_site_symmetry_A
C3 H3 O16 0.95 2.58 3.330(4) 135.9 2_677
C29 H29 O15 0.95 2.53 3.309(4) 138.9 .
N2 H2A O14 0.91 2.05 2.938(3) 166.5 2_766
N2 H2A S1 0.91 2.79 3.566(2) 144.3 2_766
N2 H2C O6 0.91 1.84 2.748(3) 175.2 2_765
N2 H2B O3 0.91 1.89 2.801(3) 176.4 1_654
O8 H8 O11 0.84 1.81 2.628(3) 164.6 .
O10 H10 O4 0.84 1.71 2.551(3) 176.2 1_554
O12 H12 O3 0.84 1.71 2.536(3) 169.4 1_554

loop_
_geom_torsion_atom_site_label_1
_geom_torsion_atom_site_label_2
_geom_torsion_atom_site_label_3
_geom_torsion_atom_site_label_4
_geom_torsion
C6 C1 C2 C3 0.0(4)
O1 C1 C2 C3 -177.1(2)
C6 C1 C2 C10 178.7(3)
O1 C1 C2 C10 1.6(4)
C1 C2 C3 C4 -1.0(4)
C10 C2 C3 C4 -179.7(3)
C2 C3 C4 C5 0.9(5)
C2 C3 C4 N1 -178.5(3)
C3 C4 C5 C6 0.1(5)
N1 C4 C5 C6 179.5(3)
C4 C5 C6 C1 -1.1(4)
C4 C5 C6 C7 178.1(3)
C2 C1 C6 C5 1.0(4)
O1 C1 C6 C5 178.1(2)
C2 C1 C6 C7 -178.1(3)
O1 C1 C6 C7 -1.1(4)
C5 C6 C7 C8 17.4(4)
C1 C6 C7 C8 -163.5(3)
C5 C6 C7 C9 -107.4(3)
C1 C6 C7 C9 71.7(4)
C1 C2 C10 C11 151.4(3)
C3 C2 C10 C11 -29.9(4)
C1 C2 C10 C12 -82.9(4)
C3 C2 C10 C12 95.8(4)
C18 C13 C14 C15 1.2(4)
O5 C13 C14 C15 178.0(3)
C18 C13 C14 C22 -179.7(3)
O5 C13 C14 C22 -3.0(4)
C13 C14 C15 C16 0.5(4)
C22 C14 C15 C16 -178.6(3)
C14 C15 C16 C17 -1.2(5)
C14 C15 C16 N2 180.0(3)
C15 C16 C17 C18 0.3(4)
N2 C16 C17 C18 179.1(3)
C16 C17 C18 C13 1.3(4)
C16 C17 C18 C19 -176.7(3)
C14 C13 C18 C17 -2.1(4)
O5 C13 C18 C17 -178.9(2)
C14 C13 C18 C19 175.9(3)
O5 C13 C18 C19 -0.9(4)
C17 C18 C19 C21 -18.8(4)
C13 C18 C19 C21 163.3(3)
C17 C18 C19 C20 105.6(3)
C13 C18 C19 C20 -72.3(4)
C15 C14 C22 C23 -47.1(4)
C13 C14 C22 C23 133.9(3)
C15 C14 C22 C24 77.2(4)
C13 C14 C22 C24 -101.8(3)
C30 C25 C26 C27 -1.7(4)
O9 C25 C26 C27 -178.4(2)
C30 C25 C26 C34 176.1(3)
O9 C25 C26 C34 -0.6(4)
C25 C26 C27 C28 1.4(4)
C34 C26 C27 C28 -176.3(3)
C26 C27 C28 C29 -0.2(5)
C26 C27 C28 N3 179.4(3)
C27 C28 C29 C30 -0.9(5)
N3 C28 C29 C30 179.5(3)
C26 C25 C30 C29 0.6(5)
O9 C25 C30 C29 177.3(3)
C26 C25 C30 C31 -176.9(3)
O9 C25 C30 C31 -0.2(5)
C28 C29 C30 C25 0.7(5)
C28 C29 C30 C31 178.3(3)
C25 C30 C31 C32A 139.5(12)
C29 C30 C31 C32A -38.0(13)
C25 C30 C31 C33 -161.6(5)
C29 C30 C31 C33 20.9(7)
C25 C30 C31 C32 78.7(4)
C29 C30 C31 C32 -98.7(4)
C25 C30 C31 C33A -111.9(6)
C29 C30 C31 C33A 70.6(7)
C27 C26 C34 C36 -18.4(5)
C25 C26 C34 C36 164.0(3)
C27 C26 C34 C35 106.9(4)
C25 C26 C34 C35 -70.7(4)
C2 C1 O1 P1 -92.9(3)
C6 C1 O1 P1 89.9(3)
C14 C13 O5 P2 93.9(3)
C18 C13 O5 P2 -89.2(3)
C30 C25 O9 P3 92.1(3)
C26 C25 O9 P3 -91.0(3)
C1 O1 P1 O4 -3.1(2)
C1 O1 P1 O3 122.3(2)
C1 O1 P1 O2 -120.4(2)
C13 O5 P2 O6 -6.7(2)
C13 O5 P2 O7 122.4(2)
C13 O5 P2 O8 -121.5(2)
C25 O9 P3 O11 9.2(3)
C25 O9 P3 O12 133.0(2)
C25 O9 P3 O10 -112.7(2)
F1 C37 S1 O16 66.6(3)
F2 C37 S1 O16 -174.2(3)
F3 C37 S1 O16 -56.1(3)
F1 C37 S1 O15 -174.7(3)
F2 C37 S1 O15 -55.5(3)
F3 C37 S1 O15 62.5(3)
F1 C37 S1 O14 -54.3(4)
F2 C37 S1 O14 65.0(3)
F3 C37 S1 O14 -177.0(3)
